data_8104781
loop_
_publ_author_name
'Ha, Kwang'

_publ_section_title
;
 Crystal structure of poly[tetra(\m 2-cyanido-\k2
 N:O)-bis(N,N-dimethylformamide-\kO)-manganese(II)-platinum(II)],
 C10H14MnN6O2Pt
;
_journal_issue 3
_journal_name_full 'Zeitschrift f\"ur Kristallographie - New Crystal Structures'
_journal_page_first 613
_journal_page_last 614
_journal_paper_doi 10.1515/ncrs-2021-0028
_journal_volume 236
_journal_year 2021
_chemical_formula_moiety 'C10 H14 Mn N6 O2 Pt'
_chemical_formula_sum 'C10 H14 Mn N6 O2 Pt'
_chemical_formula_weight 500.30
_chemical_name_systematic
;
<i>catena</i>-[tetra(\m~2~-cyanido)-bis(<i>N,N</i>-dimethylformamide-
\k-<i>O</i>)-manganese(II)-platinum(II)]
;
_space_group_crystal_system monoclinic
_space_group_IT_number 12
_space_group_name_Hall '-C 2y'
_space_group_name_H-M_alt 'C 1 2/m 1'
_atom_sites_solution_hydrogens difmap
_atom_sites_solution_primary direct
_atom_sites_solution_secondary difmap
_cell_angle_alpha 90
_cell_angle_beta 110.8462(17)
_cell_angle_gamma 90
_cell_formula_units_Z 2
_cell_length_a 15.8030(7)
_cell_length_b 7.6794(3)
_cell_length_c 7.0970(3)
_cell_measurement_reflns_used 9985
_cell_measurement_temperature 223(2)
_cell_measurement_theta_max 26.10
_cell_measurement_theta_min 2.76
_cell_volume 804.89(6)
_computing_cell_refinement 'Bruker SAINT [1]'
_computing_data_collection 'Bruker APEX2 [1]'
_computing_data_reduction 'Bruker SAINT [1]'
_computing_molecular_graphics 'ORTEP-III [3]'
_computing_publication_material 'SHELXL-2014/7 [2]'
_computing_structure_refinement 'SHELXL-2014/7 [2]'
_computing_structure_solution 'SHELXL-2014/7 [2]'
_diffrn_ambient_temperature 223(2)
_diffrn_measured_fraction_theta_full 0.995
_diffrn_measured_fraction_theta_max 0.995
_diffrn_measurement_device_type 'PHOTON 100 CMOS detector'
_diffrn_measurement_method '\f and \w scans'
_diffrn_radiation_type MoK\a
_diffrn_radiation_wavelength 0.71073
_diffrn_reflns_av_R_equivalents 0.0538
_diffrn_reflns_av_unetI/netI 0.0178
_diffrn_reflns_Laue_measured_fraction_full 0.995
_diffrn_reflns_Laue_measured_fraction_max 0.995
_diffrn_reflns_limit_h_max 19
_diffrn_reflns_limit_h_min -19
_diffrn_reflns_limit_k_max 9
_diffrn_reflns_limit_k_min -9
_diffrn_reflns_limit_l_max 8
_diffrn_reflns_limit_l_min -8
_diffrn_reflns_number 13288
_diffrn_reflns_point_group_measured_fraction_full 0.995
_diffrn_reflns_point_group_measured_fraction_max 0.995
_diffrn_reflns_theta_full 25.242
_diffrn_reflns_theta_max 26.113
_diffrn_reflns_theta_min 2.990
_diffrn_source 'sealed tube'
_exptl_absorpt_coefficient_mu 9.474
_exptl_absorpt_correction_T_max 0.7453
_exptl_absorpt_correction_T_min 0.5127
_exptl_absorpt_correction_type multi-scan
_exptl_absorpt_process_details 'SADABS (Bruker, 2016) [1]'
_exptl_crystal_colour colorless
_exptl_crystal_density_diffrn 2.064
_exptl_crystal_description Block
_exptl_crystal_F_000 470
_exptl_crystal_size_max 0.19
_exptl_crystal_size_mid 0.18
_exptl_crystal_size_min 0.10
_refine_diff_density_max 0.480
_refine_diff_density_min -0.634
_refine_diff_density_rms 0.086
_refine_ls_extinction_coef .
_refine_ls_extinction_method none
_refine_ls_goodness_of_fit_ref 1.099
_refine_ls_hydrogen_treatment refall
_refine_ls_matrix_type full
_refine_ls_number_parameters 74
_refine_ls_number_reflns 857
_refine_ls_number_restraints 0
_refine_ls_restrained_S_all 1.099
_refine_ls_R_factor_all 0.0108
_refine_ls_R_factor_gt 0.0108
_refine_ls_shift/su_max 0.000
_refine_ls_shift/su_mean 0.000
_refine_ls_structure_factor_coef Fsqd
_refine_ls_weighting_details 'w=1/[\s^2^(Fo^2^)+(0.0155P)^2^] where P=(Fo^2^+2Fc^2^)/3'
_refine_ls_weighting_scheme calc
_refine_ls_wR_factor_gt 0.0266
_refine_ls_wR_factor_ref 0.0266
_reflns_Friedel_coverage 0.000
_reflns_Friedel_fraction_full .
_reflns_Friedel_fraction_max .
_reflns_number_gt 857
_reflns_number_total 857
_reflns_threshold_expression 'I > 2\s(I)'
_cod_data_source_file suppl_j_ncrs-2021-0028_suppl.cif
_cod_data_source_block '[Mn(DMF)2Pt(CN)4]'
_cod_depositor_comments
;
The following automatic conversions were performed:

data item '_exptl_absorpt_correction_type' value 'Multi-scan' was
changed to 'multi-scan' in accordance with the built-in table derived
from the CIF Core dictionary named 'cif_core.dic' version 2.4.5 last
updated on 2014-11-21.

Automatic conversion script
Id: cif_fix_values 8738 2021-04-28 16:35:53Z antanas 
;
_cod_original_sg_symbol_H-M 'C 2/m'
_cod_database_code 8104781
_shelx_space_group_comment
;
The symmetry employed for this shelxl refinement is uniquely defined
by the following loop, which should always be used as a source of
symmetry information in preference to the above space-group names.
They are only intended as comments.
;
_shelx_estimated_absorpt_t_min 0.266
_shelx_estimated_absorpt_t_max 0.451

loop_
_space_group_symop_operation_xyz
'x, y, z'
'-x, y, -z'
'x+1/2, y+1/2, z'
'-x+1/2, y+1/2, -z'
'-x, -y, -z'
'x, -y, z'
'-x+1/2, -y+1/2, -z'
'x+1/2, -y+1/2, z'

loop_
_atom_site_label
_atom_site_type_symbol
_atom_site_fract_x
_atom_site_fract_y
_atom_site_fract_z
_atom_site_U_iso_or_equiv
_atom_site_adp_type
_atom_site_occupancy
_atom_site_site_symmetry_order
_atom_site_calc_flag
_atom_site_refinement_flags_posn
_atom_site_refinement_flags_adp
_atom_site_refinement_flags_occupancy
_atom_site_disorder_assembly
_atom_site_disorder_group
Pt1 Pt 0.0000 0.5000 1.0000 0.01293(6) Uani 1 4 d S T P . .
Mn1 Mn 0.0000 0.0000 0.5000 0.01480(13) Uani 1 4 d S T P . .
O1 O 0.13526(15) 0.0000 0.4826(4) 0.0309(5) Uani 1 2 d S T P . .
N1 N 0.03721(13) 0.2056(2) 0.7346(3) 0.0240(4) Uani 1 1 d . . . . .
N2 N 0.23249(18) 0.0000 0.3127(5) 0.0307(7) Uani 1 2 d S T P . .
C1 C 0.02585(14) 0.3157(3) 0.8325(3) 0.0183(4) Uani 1 1 d . . . . .
C2 C 0.1513(2) 0.0000 0.3241(5) 0.0272(7) Uani 1 2 d S T P . .
H2 H 0.100(2) 0.0000 0.190(6) 0.029(10) Uiso 1 2 d S . P . .
C3 C 0.2450(3) 0.0000 0.1186(7) 0.0529(13) Uani 1 2 d S T P . .
H3A H 0.300(4) 0.0000 0.599(9) 0.074(19) Uiso 1 2 d S . P . .
H3B H 0.284(3) 0.100(5) 0.122(6) 0.075(12) Uiso 1 1 d . . . . .
C4 C 0.3134(3) 0.0000 0.4932(9) 0.0592(15) Uani 1 2 d S T P . .
H4A H 0.185(4) 0.0000 0.011(9) 0.069(17) Uiso 1 2 d S . P . .
H4B H 0.354(3) 0.089(6) 0.484(7) 0.108(17) Uiso 1 1 d . . . . .

loop_
_atom_site_aniso_label
_atom_site_aniso_U_11
_atom_site_aniso_U_22
_atom_site_aniso_U_33
_atom_site_aniso_U_23
_atom_site_aniso_U_13
_atom_site_aniso_U_12
Pt1 0.02083(9) 0.00904(9) 0.01030(9) 0.000 0.00723(6) 0.000
Mn1 0.0230(3) 0.0109(3) 0.0141(3) 0.000 0.0110(2) 0.000
O1 0.0250(12) 0.0417(15) 0.0296(13) 0.000 0.0141(10) 0.000
N1 0.0344(10) 0.0182(10) 0.0229(10) -0.0056(8) 0.0146(8) -0.0008(8)
N2 0.0196(13) 0.0425(19) 0.0330(16) 0.000 0.0131(12) 0.000
C1 0.0229(10) 0.0164(10) 0.0172(10) 0.0026(9) 0.0090(8) -0.0020(8)
C2 0.0215(15) 0.0313(19) 0.0299(18) 0.000 0.0105(14) 0.000
C3 0.037(2) 0.087(4) 0.043(3) 0.000 0.023(2) 0.000
C4 0.024(2) 0.100(5) 0.048(3) 0.000 0.0067(19) 0.000

loop_
_atom_type_symbol
_atom_type_description
_atom_type_scat_dispersion_real
_atom_type_scat_dispersion_imag
_atom_type_scat_source
C C 0.0033 0.0016 'International Tables Vol C Tables 4.2.6.8 and 6.1.1.4'
H H 0.0000 0.0000 'International Tables Vol C Tables 4.2.6.8 and 6.1.1.4'
Mn Mn 0.3368 0.7283 'International Tables Vol C Tables 4.2.6.8 and 6.1.1.4'
N N 0.0061 0.0033 'International Tables Vol C Tables 4.2.6.8 and 6.1.1.4'
O O 0.0106 0.0060 'International Tables Vol C Tables 4.2.6.8 and 6.1.1.4'
Pt Pt -1.7033 8.3905 'International Tables Vol C Tables 4.2.6.8 and 6.1.1.4'

loop_
_geom_angle_atom_site_label_1
_geom_angle_atom_site_label_2
_geom_angle_atom_site_label_3
_geom_angle
_geom_angle_site_symmetry_1
_geom_angle_site_symmetry_3
C1 Pt1 C1 88.86(12) 5_567 6_565
C1 Pt1 C1 91.14(12) 5_567 2_557
C1 Pt1 C1 180.0 6_565 2_557
C1 Pt1 C1 180.00(9) 5_567 .
C1 Pt1 C1 91.14(12) 6_565 .
C1 Pt1 C1 88.86(12) 2_557 .
O1 Mn1 O1 180.0 5_556 .
O1 Mn1 N1 92.24(7) 5_556 5_556
O1 Mn1 N1 87.76(7) . 5_556
O1 Mn1 N1 87.76(7) 5_556 6
O1 Mn1 N1 92.24(7) . 6
N1 Mn1 N1 89.16(10) 5_556 6
O1 Mn1 N1 92.24(7) 5_556 2_556
O1 Mn1 N1 87.76(7) . 2_556
N1 Mn1 N1 90.84(10) 5_556 2_556
N1 Mn1 N1 180.0 6 2_556
O1 Mn1 N1 87.76(7) 5_556 .
O1 Mn1 N1 92.24(7) . .
N1 Mn1 N1 180.00(8) 5_556 .
N1 Mn1 N1 90.84(10) 6 .
N1 Mn1 N1 89.16(10) 2_556 .
C2 O1 Mn1 124.9(2) . .
C1 N1 Mn1 157.22(17) . .
C2 N2 C4 121.2(4) . .
C2 N2 C3 121.4(3) . .
C4 N2 C3 117.4(4) . .
N1 C1 Pt1 176.98(18) . .
O1 C2 N2 125.2(3) . .
O1 C2 H2 121(2) . .
N2 C2 H2 114(2) . .
N2 C3 H3B 106(2) . .
N2 C3 H4A 108(3) . .
H3B C3 H4A 116(3) . .
N2 C4 H3A 111(4) . .
N2 C4 H4B 110(3) . .
H3A C4 H4B 116(4) . .

loop_
_geom_bond_atom_site_label_1
_geom_bond_atom_site_label_2
_geom_bond_distance
_geom_bond_site_symmetry_2
Pt1 C1 1.982(2) 5_567
Pt1 C1 1.982(2) 6_565
Pt1 C1 1.982(2) 2_557
Pt1 C1 1.982(2) .
Mn1 O1 2.185(2) 5_556
Mn1 O1 2.185(2) .
Mn1 N1 2.2170(18) 5_556
Mn1 N1 2.2170(18) 6
Mn1 N1 2.2170(18) 2_556
Mn1 N1 2.2170(18) .
O1 C2 1.238(4) .
N1 C1 1.148(3) .
N2 C2 1.314(4) .
N2 C4 1.452(6) .
N2 C3 1.459(6) .
C2 H2 1.01(4) .
C3 H3B 0.99(4) .
C3 H4A 0.99(6) .
C4 H3A 0.85(6) .
C4 H4B 0.96(5) .

loop_
_geom_torsion_atom_site_label_1
_geom_torsion_atom_site_label_2
_geom_torsion_atom_site_label_3
_geom_torsion_atom_site_label_4
_geom_torsion
_geom_torsion_site_symmetry_1
_geom_torsion_site_symmetry_2
_geom_torsion_site_symmetry_3
_geom_torsion_site_symmetry_4
Mn1 O1 C2 N2 180.000(0) . . . .
C4 N2 C2 O1 0.000(1) . . . .
C3 N2 C2 O1 180.000(0) . . . .
